data_2215130
loop_
_publ_author_name
'Sarojini, B. K.'
'Narayana,  B.'
'Yathirajan, H. S.'
'Mayekar, Anil  N.'
'Bolte, Michael'

_publ_section_title
;
 2,3-Dibromo-3-(4-bromo-6-methoxy-2-naphthyl)-1-(4-methoxyphenyl)propan-1-one
;
_journal_coeditor_code HB2503
_journal_issue 9
_journal_name_full 'Acta Crystallographica Section E'
_journal_page_first o3755
_journal_page_last o3755
_journal_paper_doi 10.1107/S1600536807038883
_journal_volume 63
_journal_year 2007
_chemical_formula_iupac 'C21 H17 Br3 O3'
_chemical_formula_moiety 'C21 H17 Br3 O3'
_chemical_formula_sum 'C21 H17 Br3 O3'
_chemical_formula_weight 557.08
_chemical_name_systematic
;
2,3-Dibromo-3-(4-bromo-6-methoxy-2-naphthyl)-1-(4-methoxyphenyl)propan-1-one
;
_space_group_IT_number 14
_symmetry_cell_setting monoclinic
_symmetry_space_group_name_Hall '-P 2ybc'
_symmetry_space_group_name_H-M 'P 1 21/c 1'
_atom_sites_solution_hydrogens geom
_atom_sites_solution_primary direct
_atom_sites_solution_secondary difmap
_audit_creation_method SHELXL-97
_cell_angle_alpha 90.00
_cell_angle_beta 104.844(5)
_cell_angle_gamma 90.00
_cell_formula_units_Z 4
_cell_length_a 7.4989(5)
_cell_length_b 20.3640(16)
_cell_length_c 13.6083(8)
_cell_measurement_reflns_used 24485
_cell_measurement_temperature 173(2)
_cell_measurement_theta_max 24.9
_cell_measurement_theta_min 3.5
_cell_volume 2008.7(2)
_computing_cell_refinement X-AREA
_computing_data_collection 'X-AREA (Stoe & Cie, 2001)'
_computing_data_reduction X-AREA
_computing_molecular_graphics 'XP in SHELXTL-Plus (Sheldrick, 1991)'
_computing_publication_material SHELXL97
_computing_structure_refinement 'SHELXL97 (Sheldrick, 1997)'
_computing_structure_solution 'SHELXS97 (Sheldrick, 1997)'
_diffrn_ambient_temperature 173(2)
_diffrn_measured_fraction_theta_full 0.997
_diffrn_measured_fraction_theta_max 0.997
_diffrn_measurement_device_type 'Stoe IPDS II two-circle'
_diffrn_measurement_method \w
_diffrn_radiation_monochromator graphite
_diffrn_radiation_source 'fine-focus sealed tube'
_diffrn_radiation_type MoK\a
_diffrn_radiation_wavelength 0.71073
_diffrn_reflns_av_R_equivalents 0.0643
_diffrn_reflns_av_sigmaI/netI 0.0545
_diffrn_reflns_limit_h_max 8
_diffrn_reflns_limit_h_min -8
_diffrn_reflns_limit_k_max 24
_diffrn_reflns_limit_k_min -24
_diffrn_reflns_limit_l_max 16
_diffrn_reflns_limit_l_min -15
_diffrn_reflns_number 23062
_diffrn_reflns_theta_full 25.00
_diffrn_reflns_theta_max 25.03
_diffrn_reflns_theta_min 3.61
_diffrn_standards_number 0
_exptl_absorpt_coefficient_mu 6.044
_exptl_absorpt_correction_T_max 0.471
_exptl_absorpt_correction_T_min 0.168
_exptl_absorpt_correction_type multi-scan
_exptl_absorpt_process_details '(MULABS; Spek, 2003; Blessing, 1995)'
_exptl_crystal_colour colourless
_exptl_crystal_density_diffrn 1.842
_exptl_crystal_density_method 'not measured'
_exptl_crystal_description plate
_exptl_crystal_F_000 1088
_exptl_crystal_size_max 0.32
_exptl_crystal_size_mid 0.29
_exptl_crystal_size_min 0.12
_refine_diff_density_max 2.682
_refine_diff_density_min -2.004
_refine_ls_extinction_method none
_refine_ls_goodness_of_fit_ref 1.075
_refine_ls_hydrogen_treatment constr
_refine_ls_matrix_type full
_refine_ls_number_parameters 246
_refine_ls_number_reflns 3531
_refine_ls_number_restraints 0
_refine_ls_restrained_S_all 1.075
_refine_ls_R_factor_all 0.0791
_refine_ls_R_factor_gt 0.0686
_refine_ls_shift/su_max 0.000
_refine_ls_shift/su_mean 0.000
_refine_ls_structure_factor_coef Fsqd
_refine_ls_weighting_details 'calc w=1/[\s^2^(Fo^2^)+(0.0826P)^2^+13.7141P] where P=(Fo^2^+2Fc^2^)/3'
_refine_ls_weighting_scheme calc
_refine_ls_wR_factor_gt 0.1669
_refine_ls_wR_factor_ref 0.1739
_reflns_number_gt 3048
_reflns_number_total 3531
_reflns_threshold_expression I>2\s(I)
_cod_data_source_file hb2503.cif
_cod_data_source_block I
_cod_original_sg_symbol_H-M 'P 21/c'
_cod_database_code 2215130
_cod_database_fobs_code 2215130

loop_
_symmetry_equiv_pos_as_xyz
'x, y, z'
'-x, y+1/2, -z+1/2'
'-x, -y, -z'
'x, -y-1/2, z-1/2'

loop_
_atom_site_type_symbol
_atom_site_label
_atom_site_fract_x
_atom_site_fract_y
_atom_site_fract_z
_atom_site_U_iso_or_equiv
_atom_site_adp_type
_atom_site_calc_flag
_atom_site_refinement_flags
_atom_site_occupancy
Br Br1 0.04941(12) 0.47310(4) 0.87074(7) 0.0472(3) Uani d . 1
Br Br2 0.58929(13) 0.42001(5) 0.78473(10) 0.0648(4) Uani d . 1
Br Br3 0.09601(11) 0.63997(3) 0.36243(6) 0.0349(2) Uani d . 1
O O1 0.4516(10) 0.4089(3) 1.0061(5) 0.0581(19) Uani d . 1
O O2 0.3380(9) 0.1035(2) 0.9474(5) 0.0475(15) Uani d . 1
O O3 0.0774(8) 0.7748(2) 0.4366(4) 0.0349(12) Uani d . 1
C C1 0.2970(13) 0.4863(4) 0.8360(6) 0.044(2) Uani d . 1
H H1 0.3871 0.5068 0.8952 0.053 Uiso calc R 1
C C2 0.3487(11) 0.4177(4) 0.8256(6) 0.0387(19) Uani d . 1
H H2 0.2513 0.3947 0.7728 0.046 Uiso calc R 1
C C3 0.3941(11) 0.3787(3) 0.9265(6) 0.0359(18) Uani d . 1
C C4 0.3719(10) 0.3062(3) 0.9250(6) 0.0322(16) Uani d . 1
C C5 0.3182(11) 0.2688(4) 0.8372(6) 0.0374(18) Uani d . 1
H H5 0.2901 0.2902 0.7731 0.045 Uiso calc R 1
C C6 0.3046(11) 0.2016(4) 0.8407(7) 0.0397(19) Uani d . 1
H H6 0.2688 0.1770 0.7794 0.048 Uiso calc R 1
C C7 0.3434(10) 0.1697(3) 0.9338(7) 0.0344(17) Uani d . 1
C C8 0.3954(11) 0.2069(4) 1.0235(7) 0.0382(18) Uani d . 1
H H8 0.4207 0.1856 1.0877 0.046 Uiso calc R 1
C C9 0.4098(11) 0.2734(4) 1.0188(6) 0.0352(17) Uani d . 1
H H9 0.4461 0.2980 1.0800 0.042 Uiso calc R 1
C C10 0.2919(15) 0.0637(4) 0.8566(8) 0.054(3) Uani d . 1
H H10A 0.1671 0.0746 0.8166 0.081 Uiso calc R 1
H H10B 0.2969 0.0171 0.8755 0.081 Uiso calc R 1
H H10C 0.3802 0.0722 0.8161 0.081 Uiso calc R 1
C C11 0.2671(11) 0.5312(3) 0.7452(6) 0.0336(17) Uani d . 1
C C12 0.2265(11) 0.5082(3) 0.6424(6) 0.0323(16) Uani d . 1
H H12 0.2283 0.4624 0.6291 0.039 Uiso calc R 1
C C13 0.1856(10) 0.5515(3) 0.5637(6) 0.0301(15) Uani d . 1
H H13 0.1582 0.5351 0.4961 0.036 Uiso calc R 1
C C14 0.1824(9) 0.6204(3) 0.5791(5) 0.0250(14) Uani d . 1
C C15 0.1381(9) 0.6679(3) 0.4997(5) 0.0248(14) Uani d . 1
C C16 0.1246(9) 0.7336(3) 0.5192(5) 0.0266(14) Uani d . 1
C C17 0.1612(10) 0.7555(3) 0.6202(6) 0.0307(16) Uani d . 1
H H17 0.1525 0.8009 0.6339 0.037 Uiso calc R 1
C C18 0.2090(11) 0.7121(3) 0.6987(6) 0.0319(16) Uani d . 1
H H18 0.2342 0.7280 0.7666 0.038 Uiso calc R 1
C C19 0.2223(10) 0.6436(3) 0.6815(5) 0.0266(14) Uani d . 1
C C20 0.2677(10) 0.5978(3) 0.7623(5) 0.0290(15) Uani d . 1
H H20 0.2996 0.6135 0.8303 0.035 Uiso calc R 1
C C21 0.0410(12) 0.8423(3) 0.4539(7) 0.0372(18) Uani d . 1
H H21A -0.0518 0.8449 0.4930 0.056 Uiso calc R 1
H H21B -0.0051 0.8646 0.3886 0.056 Uiso calc R 1
H H21C 0.1551 0.8635 0.4921 0.056 Uiso calc R 1

loop_
_atom_site_aniso_label
_atom_site_aniso_U_11
_atom_site_aniso_U_22
_atom_site_aniso_U_33
_atom_site_aniso_U_12
_atom_site_aniso_U_13
_atom_site_aniso_U_23
Br1 0.0581(5) 0.0379(5) 0.0542(6) 0.0082(4) 0.0299(4) 0.0133(4)
Br2 0.0492(5) 0.0560(6) 0.0967(9) 0.0227(4) 0.0325(5) 0.0411(6)
Br3 0.0562(5) 0.0206(4) 0.0267(4) -0.0027(3) 0.0083(3) -0.0007(3)
O1 0.096(5) 0.022(3) 0.038(3) -0.014(3) -0.017(3) 0.006(3)
O2 0.068(4) 0.011(2) 0.067(4) -0.001(2) 0.024(3) 0.002(3)
O3 0.060(3) 0.012(2) 0.032(3) 0.005(2) 0.010(2) 0.005(2)
C1 0.076(6) 0.017(4) 0.033(4) -0.009(4) 0.001(4) 0.004(3)
C2 0.048(4) 0.019(4) 0.039(5) -0.001(3) -0.006(3) 0.007(3)
C3 0.046(4) 0.017(3) 0.036(4) -0.003(3) -0.004(3) 0.003(3)
C4 0.034(4) 0.019(4) 0.040(4) -0.003(3) 0.004(3) 0.008(3)
C5 0.049(4) 0.019(4) 0.040(4) -0.002(3) 0.004(3) 0.007(3)
C6 0.049(5) 0.018(4) 0.049(5) -0.006(3) 0.008(4) -0.004(3)
C7 0.038(4) 0.016(3) 0.052(5) 0.000(3) 0.016(3) 0.003(3)
C8 0.051(5) 0.021(4) 0.042(5) 0.002(3) 0.011(4) 0.009(3)
C9 0.047(4) 0.026(4) 0.030(4) 0.002(3) 0.005(3) 0.003(3)
C10 0.088(7) 0.013(4) 0.074(7) -0.009(4) 0.046(6) -0.009(4)
C11 0.052(4) 0.014(3) 0.030(4) -0.004(3) 0.002(3) 0.005(3)
C12 0.048(4) 0.010(3) 0.036(4) -0.003(3) 0.004(3) 0.000(3)
C13 0.039(4) 0.023(4) 0.028(4) -0.005(3) 0.006(3) -0.001(3)
C14 0.029(3) 0.016(3) 0.029(4) -0.004(2) 0.007(3) 0.000(3)
C15 0.034(3) 0.014(3) 0.027(4) -0.004(3) 0.007(3) -0.001(3)
C16 0.035(3) 0.016(3) 0.030(4) -0.001(3) 0.009(3) 0.007(3)
C17 0.048(4) 0.011(3) 0.036(4) 0.001(3) 0.016(3) -0.002(3)
C18 0.056(5) 0.016(3) 0.025(4) -0.001(3) 0.012(3) -0.004(3)
C19 0.036(4) 0.015(3) 0.029(4) -0.004(3) 0.009(3) -0.001(3)
C20 0.045(4) 0.017(3) 0.024(4) -0.004(3) 0.008(3) -0.001(3)
C21 0.055(5) 0.014(3) 0.041(5) 0.005(3) 0.010(4) 0.007(3)

loop_
_atom_type_symbol
_atom_type_description
_atom_type_scat_dispersion_real
_atom_type_scat_dispersion_imag
_atom_type_scat_source
C C 0.0033 0.0016 'International Tables Vol C Tables 4.2.6.8 and 6.1.1.4'
H H 0.0000 0.0000 'International Tables Vol C Tables 4.2.6.8 and 6.1.1.4'
Br Br -0.2901 2.4595 'International Tables Vol C Tables 4.2.6.8 and 6.1.1.4'
O O 0.0106 0.0060 'International Tables Vol C Tables 4.2.6.8 and 6.1.1.4'

loop_
_geom_angle_atom_site_label_1
_geom_angle_atom_site_label_2
_geom_angle_atom_site_label_3
_geom_angle
C7 O2 C10 116.6(7)
C16 O3 C21 118.1(6)
C2 C1 C11 119.1(8)
C2 C1 Br1 100.1(6)
C11 C1 Br1 108.4(6)
C2 C1 H1 109.6
C11 C1 H1 109.6
Br1 C1 H1 109.6
C1 C2 C3 114.0(7)
C1 C2 Br2 106.3(6)
C3 C2 Br2 104.3(5)
C1 C2 H2 110.6
C3 C2 H2 110.6
Br2 C2 H2 110.6
O1 C3 C4 121.6(7)
O1 C3 C2 118.4(6)
C4 C3 C2 120.0(7)
C5 C4 C9 117.9(7)
C5 C4 C3 124.4(7)
C9 C4 C3 117.7(7)
C6 C5 C4 121.7(7)
C6 C5 H5 119.1
C4 C5 H5 119.1
C5 C6 C7 119.8(8)
C5 C6 H6 120.1
C7 C6 H6 120.1
O2 C7 C6 125.5(7)
O2 C7 C8 115.3(7)
C6 C7 C8 119.2(6)
C9 C8 C7 120.2(7)
C9 C8 H8 119.9
C7 C8 H8 119.9
C8 C9 C4 121.1(7)
C8 C9 H9 119.4
C4 C9 H9 119.4
O2 C10 H10A 109.5
O2 C10 H10B 109.5
H10A C10 H10B 109.5
O2 C10 H10C 109.5
H10A C10 H10C 109.5
H10B C10 H10C 109.5
C20 C11 C12 118.5(6)
C20 C11 C1 117.8(7)
C12 C11 C1 123.5(6)
C13 C12 C11 120.4(6)
C13 C12 H12 119.8
C11 C12 H12 119.8
C12 C13 C14 122.2(7)
C12 C13 H13 118.9
C14 C13 H13 118.9
C13 C14 C15 124.6(6)
C13 C14 C19 117.6(6)
C15 C14 C19 117.7(6)
C16 C15 C14 122.0(6)
C16 C15 Br3 118.7(5)
C14 C15 Br3 119.4(5)
C15 C16 O3 116.9(6)
C15 C16 C17 119.5(6)
O3 C16 C17 123.5(6)
C18 C17 C16 120.6(6)
C18 C17 H17 119.7
C16 C17 H17 119.7
C17 C18 C19 121.5(7)
C17 C18 H18 119.3
C19 C18 H18 119.3
C20 C19 C18 122.1(6)
C20 C19 C14 119.2(6)
C18 C19 C14 118.6(6)
C11 C20 C19 122.0(7)
C11 C20 H20 119.0
C19 C20 H20 119.0
O3 C21 H21A 109.5
O3 C21 H21B 109.5
H21A C21 H21B 109.5
O3 C21 H21C 109.5
H21A C21 H21C 109.5
H21B C21 H21C 109.5

loop_
_geom_bond_atom_site_label_1
_geom_bond_atom_site_label_2
_geom_bond_distance
Br1 C1 2.048(10)
Br2 C2 2.020(9)
Br3 C15 1.900(7)
O1 C3 1.223(10)
O2 C7 1.363(8)
O2 C10 1.444(11)
O3 C16 1.374(8)
O3 C21 1.432(8)
C1 C2 1.466(11)
C1 C11 1.507(10)
C1 H1 1.0000
C2 C3 1.547(11)
C2 H2 1.0000
C3 C4 1.485(10)
C4 C5 1.387(11)
C4 C9 1.403(11)
C5 C6 1.374(10)
C5 H5 0.9500
C6 C7 1.386(12)
C6 H6 0.9500
C7 C8 1.405(12)
C8 C9 1.360(10)
C8 H8 0.9500
C9 H9 0.9500
C10 H10A 0.9800
C10 H10B 0.9800
C10 H10C 0.9800
C11 C20 1.376(9)
C11 C12 1.433(11)
C12 C13 1.360(10)
C12 H12 0.9500
C13 C14 1.420(10)
C13 H13 0.9500
C14 C15 1.424(10)
C14 C19 1.430(10)
C15 C16 1.374(9)
C16 C17 1.403(10)
C17 C18 1.362(10)
C17 H17 0.9500
C18 C19 1.422(9)
C18 H18 0.9500
C19 C20 1.416(10)
C20 H20 0.9500
C21 H21A 0.9800
C21 H21B 0.9800
C21 H21C 0.9800

loop_
_geom_torsion_atom_site_label_1
_geom_torsion_atom_site_label_2
_geom_torsion_atom_site_label_3
_geom_torsion_atom_site_label_4
_geom_torsion
C11 C1 C2 C3 174.3(7)
Br1 C1 C2 C3 -68.0(7)
C11 C1 C2 Br2 59.9(9)
Br1 C1 C2 Br2 177.6(3)
C1 C2 C3 O1 -27.1(12)
Br2 C2 C3 O1 88.5(9)
C1 C2 C3 C4 154.4(8)
Br2 C2 C3 C4 -90.0(7)
O1 C3 C4 C5 -175.9(9)
C2 C3 C4 C5 2.5(12)
O1 C3 C4 C9 3.4(12)
C2 C3 C4 C9 -178.2(7)
C9 C4 C5 C6 -1.0(12)
C3 C4 C5 C6 178.3(8)
C4 C5 C6 C7 0.6(13)
C10 O2 C7 C6 1.5(11)
C10 O2 C7 C8 -177.7(7)
C5 C6 C7 O2 -178.9(8)
C5 C6 C7 C8 0.3(12)
O2 C7 C8 C9 178.4(7)
C6 C7 C8 C9 -0.9(12)
C7 C8 C9 C4 0.5(13)
C5 C4 C9 C8 0.4(12)
C3 C4 C9 C8 -179.0(8)
C2 C1 C11 C20 -163.0(8)
Br1 C1 C11 C20 83.7(8)
C2 C1 C11 C12 21.1(13)
Br1 C1 C11 C12 -92.2(9)
C20 C11 C12 C13 -1.5(12)
C1 C11 C12 C13 174.4(8)
C11 C12 C13 C14 0.5(12)
C12 C13 C14 C15 -179.1(7)
C12 C13 C14 C19 -0.6(11)
C13 C14 C15 C16 175.3(7)
C19 C14 C15 C16 -3.2(10)
C13 C14 C15 Br3 -4.6(9)
C19 C14 C15 Br3 176.9(5)
C14 C15 C16 O3 -178.7(6)
Br3 C15 C16 O3 1.2(9)
C14 C15 C16 C17 2.2(10)
Br3 C15 C16 C17 -177.9(5)
C21 O3 C16 C15 172.8(7)
C21 O3 C16 C17 -8.1(10)
C15 C16 C17 C18 -0.3(11)
O3 C16 C17 C18 -179.4(7)
C16 C17 C18 C19 -0.5(12)
C17 C18 C19 C20 -178.5(7)
C17 C18 C19 C14 -0.6(11)
C13 C14 C19 C20 1.7(10)
C15 C14 C19 C20 -179.7(6)
C13 C14 C19 C18 -176.3(7)
C15 C14 C19 C18 2.3(10)
C12 C11 C20 C19 2.7(12)
C1 C11 C20 C19 -173.4(7)
C18 C19 C20 C11 175.1(7)
C14 C19 C20 C11 -2.8(11)
